data_4107709
loop_
_publ_author_name
'Daisuke Kiriya'
'Ho-Chol Chang'
'Susumu Kitagawa'

_publ_contact_author_address
;
Department of Synthetic Chemistry and Biological Chemistry
Graduate School of Engineering
Kyoto University
Katsura
Nishikyo-ku
Kyoto
615-8510
Japan
;
_publ_contact_author_email chang@sbchem.kyoto-u.ac.jp
_publ_contact_author_fax +81-75-383-2732
_publ_contact_author_name 'Ho-Chol Chang'
_publ_contact_author_phone +81-75-383-2733
_publ_section_title
;
 Molecule-Based Valence Tautomeric Bistability Synchronized with a
 Macroscopic Crystal-Melt Phase Transition
;
_journal_name_full 'Journal of the American Chemical Society'
_journal_page_first 5515
_journal_page_last 5522
_journal_paper_doi 10.1021/ja711268u
_journal_volume 130
_journal_year 2008
_chemical_formula_sum 'C106 H186 Co N2 O8'
_chemical_formula_weight 1675.50
_chemical_name_systematic
; 
 ? 
;
_space_group_IT_number 2
_symmetry_cell_setting triclinic
_symmetry_space_group_name_Hall '-P 1'
_symmetry_space_group_name_H-M 'P -1'
_atom_sites_solution_hydrogens geom
_atom_sites_solution_primary direct
_atom_sites_solution_secondary difmap
_audit_creation_method SHELXL-97
_cell_angle_alpha 85.803(13)
_cell_angle_beta 77.468(15)
_cell_angle_gamma 86.421(13)
_cell_formula_units_Z 1
_cell_length_a 10.239(5)
_cell_length_b 11.233(7)
_cell_length_c 23.234(13)
_cell_measurement_temperature 213(2)
_cell_volume 2599(3)
_computing_structure_refinement 'SHELXL-97 (Sheldrick, 1997)'
_computing_structure_solution SIR97
_diffrn_ambient_temperature 213(2)
_diffrn_measured_fraction_theta_full 0.996
_diffrn_measured_fraction_theta_max 0.996
_diffrn_measurement_device_type CCD
_diffrn_measurement_method \w
_diffrn_radiation_monochromator graphite
_diffrn_radiation_source 'fine-focus sealed tube'
_diffrn_radiation_type MoK\a
_diffrn_radiation_wavelength 0.71070
_diffrn_reflns_av_R_equivalents 0.0428
_diffrn_reflns_av_sigmaI/netI 0.0498
_diffrn_reflns_limit_h_max 12
_diffrn_reflns_limit_h_min -12
_diffrn_reflns_limit_k_max 13
_diffrn_reflns_limit_k_min -13
_diffrn_reflns_limit_l_max 27
_diffrn_reflns_limit_l_min -27
_diffrn_reflns_number 32960
_diffrn_reflns_theta_full 25.00
_diffrn_reflns_theta_max 25.00
_diffrn_reflns_theta_min 3.02
_exptl_absorpt_coefficient_mu 0.217
_exptl_absorpt_correction_T_max 0.9578
_exptl_absorpt_correction_T_min 0.8121
_exptl_absorpt_correction_type empirical
_exptl_crystal_colour purple
_exptl_crystal_density_diffrn 1.071
_exptl_crystal_description Plate
_exptl_crystal_F_000 927
_exptl_crystal_size_max 1.00
_exptl_crystal_size_mid 0.50
_exptl_crystal_size_min 0.20
_refine_diff_density_max 1.479
_refine_diff_density_min -0.492
_refine_diff_density_rms 0.054
_refine_ls_extinction_method none
_refine_ls_goodness_of_fit_ref 1.045
_refine_ls_hydrogen_treatment constr
_refine_ls_matrix_type full
_refine_ls_number_parameters 537
_refine_ls_number_reflns 9130
_refine_ls_number_restraints 0
_refine_ls_restrained_S_all 1.045
_refine_ls_R_factor_all 0.0771
_refine_ls_R_factor_gt 0.0648
_refine_ls_shift/su_max 0.001
_refine_ls_shift/su_mean 0.000
_refine_ls_structure_factor_coef Fsqd
_refine_ls_weighting_details 'calc w=1/[\s^2^(Fo^2^)+(0.0896P)^2^+1.6780P] where P=(Fo^2^+2Fc^2^)/3'
_refine_ls_weighting_scheme calc
_refine_ls_wR_factor_gt 0.1679
_refine_ls_wR_factor_ref 0.1836
_reflns_number_gt 7605
_reflns_number_total 9130
_reflns_threshold_expression >2sigma(I)
_cod_data_source_file ja711268u-file003.cif
_cod_data_source_block CoC17Opy
_cod_original_cell_volume 2599(2)
_cod_database_code 4107709

loop_
_symmetry_equiv_pos_as_xyz
'x, y, z'
'-x, -y, -z'

loop_
_atom_site_label
_atom_site_type_symbol
_atom_site_fract_x
_atom_site_fract_y
_atom_site_fract_z
_atom_site_U_iso_or_equiv
_atom_site_adp_type
_atom_site_occupancy
_atom_site_symmetry_multiplicity
_atom_site_calc_flag
_atom_site_refinement_flags
Co1 Co 0.0000 0.5000 1.0000 0.03073(15) Uani 1 2 d S
O1 O 0.16370(16) 0.42012(14) 0.97079(7) 0.0325(4) Uani 1 1 d .
O2 O 0.04401(16) 0.48195(14) 1.07400(7) 0.0330(4) Uani 1 1 d .
O3 O 0.3253(2) 0.80703(17) 0.86947(8) 0.0486(5) Uani 1 1 d .
O4 O 0.0885(2) 0.91726(17) 1.05880(9) 0.0545(6) Uani 1 1 d .
N1 N 0.0860(2) 0.65236(18) 0.98425(9) 0.0327(4) Uani 1 1 d .
C1 C 0.2310(2) 0.3950(2) 1.01305(11) 0.0317(5) Uani 1 1 d .
C2 C 0.3618(2) 0.3402(2) 1.00284(12) 0.0357(6) Uani 1 1 d .
C3 C 0.4145(3) 0.3160(2) 1.05229(13) 0.0421(6) Uani 1 1 d .
H1 H 0.5013 0.2802 1.0476 0.051 Uiso 1 1 calc R
C4 C 0.3459(3) 0.3420(2) 1.10910(12) 0.0404(6) Uani 1 1 d .
H2 H 0.3874 0.3204 1.1409 0.048 Uiso 1 1 calc R
C5 C 0.2194(2) 0.3981(2) 1.12076(11) 0.0340(5) Uani 1 1 d .
C6 C 0.1639(2) 0.4261(2) 1.07073(11) 0.0302(5) Uani 1 1 d .
C7 C 0.4370(2) 0.3093(2) 0.94084(12) 0.0382(6) Uani 1 1 d .
C8 C 0.4314(3) 0.4132(3) 0.89519(13) 0.0541(8) Uani 1 1 d .
H3 H 0.3398 0.4285 0.8906 0.081 Uiso 1 1 calc R
H4 H 0.4878 0.3931 0.8576 0.081 Uiso 1 1 calc R
H5 H 0.4629 0.4840 0.9083 0.081 Uiso 1 1 calc R
C9 C 0.3726(3) 0.2025(3) 0.92274(15) 0.0577(8) Uani 1 1 d .
H6 H 0.3857 0.1328 0.9484 0.086 Uiso 1 1 calc R
H7 H 0.4137 0.1865 0.8822 0.086 Uiso 1 1 calc R
H8 H 0.2774 0.2206 0.9261 0.086 Uiso 1 1 calc R
C10 C 0.5840(3) 0.2757(3) 0.93929(15) 0.0603(9) Uani 1 1 d .
H9 H 0.6262 0.3426 0.9507 0.090 Uiso 1 1 calc R
H10 H 0.6285 0.2560 0.8996 0.090 Uiso 1 1 calc R
H11 H 0.5910 0.2071 0.9665 0.090 Uiso 1 1 calc R
C11 C 0.1450(3) 0.4297(2) 1.18227(11) 0.0401(6) Uani 1 1 d .
C12 C 0.0075(3) 0.3752(3) 1.19803(13) 0.0507(7) Uani 1 1 d .
H12 H -0.0471 0.4093 1.1711 0.076 Uiso 1 1 calc R
H13 H -0.0360 0.3922 1.2382 0.076 Uiso 1 1 calc R
H14 H 0.0185 0.2894 1.1948 0.076 Uiso 1 1 calc R
C13 C 0.1268(3) 0.5660(3) 1.18409(13) 0.0525(7) Uani 1 1 d .
H15 H 0.2139 0.6007 1.1748 0.079 Uiso 1 1 calc R
H16 H 0.0797 0.5866 1.2233 0.079 Uiso 1 1 calc R
H17 H 0.0754 0.5970 1.1553 0.079 Uiso 1 1 calc R
C14 C 0.2216(3) 0.3827(3) 1.22955(13) 0.0584(8) Uani 1 1 d .
H18 H 0.2332 0.2963 1.2292 0.088 Uiso 1 1 calc R
H19 H 0.1716 0.4045 1.2681 0.088 Uiso 1 1 calc R
H20 H 0.3087 0.4172 1.2214 0.088 Uiso 1 1 calc R
C15 C 0.1720(2) 0.6736(2) 0.93262(11) 0.0355(5) Uani 1 1 d .
H21 H 0.1888 0.6153 0.9045 0.043 Uiso 1 1 calc R
C16 C 0.2360(3) 0.7793(2) 0.92013(11) 0.0382(6) Uani 1 1 d .
C17 C 0.2112(3) 0.8658(2) 0.96147(12) 0.0426(6) Uani 1 1 d .
H22 H 0.2537 0.9388 0.9534 0.051 Uiso 1 1 calc R
C18 C 0.1233(3) 0.8428(2) 1.01434(11) 0.0387(6) Uani 1 1 d .
C19 C 0.0614(2) 0.7336(2) 1.02453(11) 0.0358(6) Uani 1 1 d .
H23 H 0.0012 0.7172 1.0606 0.043 Uiso 1 1 calc R
C20 C 0.3396(3) 0.7318(3) 0.82121(12) 0.0456(7) Uani 1 1 d .
H24 H 0.2524 0.7226 0.8116 0.055 Uiso 1 1 calc R
H25 H 0.3769 0.6526 0.8314 0.055 Uiso 1 1 calc R
C21 C 0.4327(3) 0.7910(3) 0.76954(12) 0.0463(7) Uani 1 1 d .
H26 H 0.5196 0.7977 0.7799 0.056 Uiso 1 1 calc R
H27 H 0.3966 0.8721 0.7619 0.056 Uiso 1 1 calc R
C22 C 0.4535(3) 0.7252(3) 0.71387(13) 0.0506(7) Uani 1 1 d .
H28 H 0.3670 0.7200 0.7029 0.061 Uiso 1 1 calc R
H29 H 0.4882 0.6437 0.7215 0.061 Uiso 1 1 calc R
C23 C 0.5505(3) 0.7853(3) 0.66221(13) 0.0515(7) Uani 1 1 d .
H30 H 0.6355 0.7940 0.6740 0.062 Uiso 1 1 calc R
H31 H 0.5683 0.7331 0.6291 0.062 Uiso 1 1 calc R
C24 C 0.5000(3) 0.9072(3) 0.64129(13) 0.0517(7) Uani 1 1 d .
H32 H 0.4139 0.8989 0.6304 0.062 Uiso 1 1 calc R
H33 H 0.4842 0.9600 0.6741 0.062 Uiso 1 1 calc R
C25 C 0.5945(3) 0.9652(3) 0.58931(13) 0.0497(7) Uani 1 1 d .
H34 H 0.6802 0.9745 0.6004 0.060 Uiso 1 1 calc R
H35 H 0.6114 0.9117 0.5567 0.060 Uiso 1 1 calc R
C26 C 0.5440(3) 1.0856(3) 0.56773(13) 0.0523(7) Uani 1 1 d .
H36 H 0.4592 1.0759 0.5559 0.063 Uiso 1 1 calc R
H37 H 0.5253 1.1384 0.6006 0.063 Uiso 1 1 calc R
C27 C 0.6393(3) 1.1449(3) 0.51657(13) 0.0510(7) Uani 1 1 d .
H38 H 0.6588 1.0914 0.4840 0.061 Uiso 1 1 calc R
H39 H 0.7236 1.1552 0.5286 0.061 Uiso 1 1 calc R
C28 C 0.5889(3) 1.2651(3) 0.49407(13) 0.0523(7) Uani 1 1 d .
H40 H 0.5049 1.2549 0.4817 0.063 Uiso 1 1 calc R
H41 H 0.5692 1.3187 0.5266 0.063 Uiso 1 1 calc R
C29 C 0.6854(3) 1.3235(3) 0.44318(14) 0.0561(8) Uani 1 1 d .
H42 H 0.7688 1.3349 0.4558 0.067 Uiso 1 1 calc R
H43 H 0.7065 1.2691 0.4110 0.067 Uiso 1 1 calc R
C30 C 0.6357(3) 1.4422(3) 0.41959(15) 0.0584(8) Uani 1 1 d .
H44 H 0.6157 1.4972 0.4516 0.070 Uiso 1 1 calc R
H45 H 0.5519 1.4313 0.4072 0.070 Uiso 1 1 calc R
C31 C 0.7331(4) 1.4988(3) 0.36824(15) 0.0616(8) Uani 1 1 d .
H46 H 0.7566 1.4421 0.3371 0.074 Uiso 1 1 calc R
H47 H 0.8153 1.5132 0.3812 0.074 Uiso 1 1 calc R
C32 C 0.6815(4) 1.6150(3) 0.34247(18) 0.0756(11) Uani 1 1 d .
H48 H 0.5970 1.6018 0.3311 0.091 Uiso 1 1 calc R
H49 H 0.6627 1.6734 0.3729 0.091 Uiso 1 1 calc R
C33 C 0.7780(4) 1.6659(4) 0.2895(2) 0.0874(13) Uani 1 1 d .
H50 H 0.8628 1.6763 0.3011 0.105 Uiso 1 1 calc R
H51 H 0.7955 1.6069 0.2593 0.105 Uiso 1 1 calc R
C34 C 0.7364(5) 1.7808(4) 0.2621(2) 0.0960(15) Uani 1 1 d .
H52 H 0.7274 1.8424 0.2906 0.115 Uiso 1 1 calc R
H53 H 0.6480 1.7733 0.2532 0.115 Uiso 1 1 calc R
C35 C 0.8324(5) 1.8211(5) 0.2060(2) 0.1156(19) Uani 1 1 d .
H54 H 0.9227 1.8203 0.2140 0.139 Uiso 1 1 calc R
H55 H 0.8341 1.7635 0.1761 0.139 Uiso 1 1 calc R
C36 C 0.7997(5) 1.9379(5) 0.1824(2) 0.1080(16) Uani 1 1 d .
H56 H 0.7073 1.9423 0.1783 0.162 Uiso 1 1 calc R
H57 H 0.8580 1.9534 0.1440 0.162 Uiso 1 1 calc R
H58 H 0.8118 1.9972 0.2089 0.162 Uiso 1 1 calc R
C37 C 0.1608(4) 1.0262(3) 1.05237(14) 0.0639(9) Uani 1 1 d .
H59 H 0.2574 1.0067 1.0435 0.077 Uiso 1 1 calc R
H60 H 0.1394 1.0777 1.0194 0.077 Uiso 1 1 calc R
C38 C 0.1248(5) 1.0883(3) 1.10576(17) 0.0771(11) Uani 1 1 d .
H61 H 0.0281 1.1070 1.1139 0.092 Uiso 1 1 calc R
H62 H 0.1695 1.1643 1.0993 0.092 Uiso 1 1 calc R
C39 C 0.1599(5) 1.0212(4) 1.16014(18) 0.0924(15) Uani 1 1 d .
H63 H 0.1081 1.0611 1.1946 0.111 Uiso 1 1 calc R
H64 H 0.1258 0.9411 1.1623 0.111 Uiso 1 1 calc R
C40 C 0.3005(5) 1.0057(3) 1.16802(17) 0.0783(12) Uani 1 1 d .
H65 H 0.3430 1.0824 1.1580 0.094 Uiso 1 1 calc R
H66 H 0.3493 0.9487 1.1401 0.094 Uiso 1 1 calc R
C41 C 0.3145(4) 0.9609(3) 1.23095(17) 0.0654(9) Uani 1 1 d .
H67 H 0.4092 0.9596 1.2329 0.078 Uiso 1 1 calc R
H68 H 0.2656 1.0176 1.2590 0.078 Uiso 1 1 calc R
C42 C 0.2624(4) 0.8376(3) 1.24949(17) 0.0708(10) Uani 1 1 d .
H69 H 0.3088 0.7820 1.2203 0.085 Uiso 1 1 calc R
H70 H 0.1669 0.8401 1.2487 0.085 Uiso 1 1 calc R
C43 C 0.2794(4) 0.7891(3) 1.31023(15) 0.0618(9) Uani 1 1 d .
H71 H 0.3750 0.7839 1.3109 0.074 Uiso 1 1 calc R
H72 H 0.2347 0.8452 1.3395 0.074 Uiso 1 1 calc R
C44 C 0.2228(4) 0.6673(3) 1.32751(16) 0.0668(9) Uani 1 1 d .
H73 H 0.1278 0.6734 1.3259 0.080 Uiso 1 1 calc R
H74 H 0.2679 0.6123 1.2978 0.080 Uiso 1 1 calc R
C45 C 0.2348(4) 0.6127(3) 1.38755(15) 0.0599(8) Uani 1 1 d .
H75 H 0.1899 0.6670 1.4177 0.072 Uiso 1 1 calc R
H76 H 0.3297 0.6048 1.3893 0.072 Uiso 1 1 calc R
C46 C 0.1749(4) 0.4915(3) 1.40198(15) 0.0618(9) Uani 1 1 d .
H77 H 0.0798 0.5003 1.4006 0.074 Uiso 1 1 calc R
H78 H 0.2186 0.4383 1.3711 0.074 Uiso 1 1 calc R
C47 C 0.1867(3) 0.4322(3) 1.46107(15) 0.0585(8) Uani 1 1 d .
H79 H 0.1441 0.4854 1.4921 0.070 Uiso 1 1 calc R
H80 H 0.2817 0.4214 1.4624 0.070 Uiso 1 1 calc R
C48 C 0.1238(3) 0.3124(3) 1.47432(15) 0.0593(8) Uani 1 1 d .
H81 H 0.1642 0.2604 1.4425 0.071 Uiso 1 1 calc R
H82 H 0.0282 0.3239 1.4742 0.071 Uiso 1 1 calc R
C49 C 0.1383(4) 0.2494(3) 1.53267(15) 0.0612(8) Uani 1 1 d .
H83 H 0.2339 0.2378 1.5329 0.073 Uiso 1 1 calc R
H84 H 0.0977 0.3013 1.5646 0.073 Uiso 1 1 calc R
C50 C 0.0755(4) 0.1303(3) 1.54541(16) 0.0641(9) Uani 1 1 d .
H85 H 0.1147 0.0794 1.5129 0.077 Uiso 1 1 calc R
H86 H -0.0204 0.1424 1.5459 0.077 Uiso 1 1 calc R
C51 C 0.0914(4) 0.0645(3) 1.60284(16) 0.0690(10) Uani 1 1 d .
H87 H 0.1871 0.0528 1.6026 0.083 Uiso 1 1 calc R
H88 H 0.0511 0.1147 1.6355 0.083 Uiso 1 1 calc R
C52 C 0.0293(4) -0.0548(4) 1.61438(19) 0.0853(12) Uani 1 1 d .
H89 H 0.0677 -0.1043 1.5812 0.102 Uiso 1 1 calc R
H90 H -0.0669 -0.0429 1.6158 0.102 Uiso 1 1 calc R
C53 C 0.0488(6) -0.1220(5) 1.6713(2) 0.1161(19) Uani 1 1 d .
H91 H 0.1437 -0.1393 1.6693 0.174 Uiso 1 1 calc R
H92 H 0.0029 -0.1962 1.6765 0.174 Uiso 1 1 calc R
H93 H 0.0124 -0.0733 1.7044 0.174 Uiso 1 1 calc R

loop_
_atom_site_aniso_label
_atom_site_aniso_U_11
_atom_site_aniso_U_22
_atom_site_aniso_U_33
_atom_site_aniso_U_23
_atom_site_aniso_U_13
_atom_site_aniso_U_12
Co1 0.0290(3) 0.0302(3) 0.0321(3) 0.00318(18) -0.00530(19) -0.00489(18)
O1 0.0296(8) 0.0335(9) 0.0343(9) 0.0011(7) -0.0078(7) -0.0022(7)
O2 0.0314(9) 0.0337(9) 0.0337(9) 0.0034(7) -0.0073(7) -0.0034(7)
O3 0.0528(12) 0.0496(11) 0.0393(10) 0.0058(8) 0.0016(9) -0.0218(9)
O4 0.0840(15) 0.0359(10) 0.0431(11) -0.0050(8) -0.0053(10) -0.0246(10)
N1 0.0308(10) 0.0346(11) 0.0321(11) 0.0025(8) -0.0064(8) -0.0038(8)
C1 0.0322(12) 0.0256(11) 0.0387(13) 0.0021(9) -0.0104(10) -0.0080(10)
C2 0.0311(13) 0.0301(12) 0.0458(15) 0.0006(10) -0.0086(11) -0.0043(10)
C3 0.0310(13) 0.0441(15) 0.0524(16) -0.0023(12) -0.0125(12) 0.0013(11)
C4 0.0412(15) 0.0393(14) 0.0455(15) 0.0035(11) -0.0205(12) -0.0064(11)
C5 0.0356(13) 0.0323(12) 0.0365(13) -0.0005(10) -0.0118(11) -0.0072(10)
C6 0.0295(12) 0.0242(11) 0.0375(13) 0.0033(9) -0.0090(10) -0.0054(9)
C7 0.0319(13) 0.0351(13) 0.0460(15) -0.0049(11) -0.0038(11) -0.0017(10)
C8 0.0502(17) 0.0520(17) 0.0501(17) 0.0081(14) 0.0077(14) -0.0038(14)
C9 0.0591(19) 0.0505(17) 0.0594(19) -0.0164(15) 0.0030(15) -0.0128(15)
C10 0.0395(16) 0.079(2) 0.059(2) -0.0135(17) -0.0034(14) 0.0114(15)
C11 0.0429(15) 0.0440(15) 0.0351(14) 0.0019(11) -0.0129(12) -0.0045(12)
C12 0.0516(17) 0.0609(18) 0.0379(15) 0.0045(13) -0.0048(13) -0.0148(14)
C13 0.066(2) 0.0462(16) 0.0462(16) -0.0116(13) -0.0117(15) -0.0029(14)
C14 0.062(2) 0.075(2) 0.0409(16) -0.0020(15) -0.0213(15) 0.0060(17)
C15 0.0345(13) 0.0381(13) 0.0331(13) 0.0026(10) -0.0057(11) -0.0058(11)
C16 0.0355(13) 0.0389(14) 0.0398(14) 0.0068(11) -0.0082(11) -0.0101(11)
C17 0.0494(16) 0.0389(14) 0.0415(15) 0.0093(11) -0.0136(12) -0.0180(12)
C18 0.0476(15) 0.0328(13) 0.0375(14) -0.0003(10) -0.0116(12) -0.0093(11)
C19 0.0363(13) 0.0348(13) 0.0364(13) 0.0023(10) -0.0079(11) -0.0077(11)
C20 0.0474(16) 0.0482(16) 0.0398(15) 0.0065(12) -0.0061(12) -0.0126(13)
C21 0.0462(16) 0.0484(16) 0.0406(15) 0.0100(12) -0.0032(12) -0.0113(13)
C22 0.0559(18) 0.0492(17) 0.0450(16) 0.0039(13) -0.0079(14) -0.0081(14)
C23 0.0596(19) 0.0512(17) 0.0399(15) 0.0034(13) -0.0042(14) -0.0022(14)
C24 0.0495(17) 0.0587(18) 0.0432(16) 0.0061(14) -0.0046(13) -0.0034(14)
C25 0.0515(17) 0.0553(18) 0.0390(15) 0.0031(13) -0.0042(13) -0.0042(14)
C26 0.0549(18) 0.0562(18) 0.0434(16) 0.0023(13) -0.0062(14) -0.0049(14)
C27 0.0559(18) 0.0505(17) 0.0448(16) 0.0026(13) -0.0075(14) -0.0067(14)
C28 0.0570(18) 0.0506(17) 0.0479(17) 0.0021(13) -0.0095(14) -0.0043(14)
C29 0.0613(19) 0.0495(17) 0.0547(18) 0.0021(14) -0.0064(15) -0.0082(15)
C30 0.064(2) 0.0530(18) 0.0558(19) 0.0035(15) -0.0081(16) -0.0062(15)
C31 0.067(2) 0.0519(18) 0.060(2) 0.0066(15) -0.0040(17) -0.0070(16)
C32 0.072(2) 0.067(2) 0.076(3) 0.0160(19) 0.002(2) -0.0012(19)
C33 0.076(3) 0.083(3) 0.089(3) 0.029(2) 0.001(2) -0.005(2)
C34 0.098(3) 0.079(3) 0.094(3) 0.024(2) 0.006(3) 0.007(2)
C35 0.085(3) 0.109(4) 0.130(4) 0.051(3) 0.005(3) 0.009(3)
C36 0.091(3) 0.107(4) 0.115(4) 0.018(3) -0.009(3) 0.004(3)
C37 0.104(3) 0.0380(16) 0.0504(18) 0.0025(13) -0.0135(18) -0.0294(17)
C38 0.105(3) 0.053(2) 0.076(3) -0.0039(18) -0.021(2) -0.021(2)
C39 0.151(4) 0.074(3) 0.073(3) 0.018(2) -0.061(3) -0.053(3)
C40 0.108(3) 0.0483(19) 0.071(2) 0.0004(17) 0.000(2) -0.016(2)
C41 0.074(2) 0.0511(19) 0.078(2) 0.0009(17) -0.0286(19) -0.0166(17)
C42 0.097(3) 0.054(2) 0.067(2) 0.0021(17) -0.029(2) -0.0185(19)
C43 0.075(2) 0.0550(19) 0.062(2) -0.0019(15) -0.0260(18) -0.0089(17)
C44 0.091(3) 0.0548(19) 0.062(2) -0.0005(16) -0.0303(19) -0.0146(18)
C45 0.071(2) 0.0582(19) 0.0548(19) -0.0040(15) -0.0214(17) -0.0059(16)
C46 0.076(2) 0.0537(19) 0.060(2) -0.0016(15) -0.0238(18) -0.0029(17)
C47 0.063(2) 0.0580(19) 0.0547(19) -0.0031(15) -0.0122(16) -0.0021(16)
C48 0.063(2) 0.0550(19) 0.060(2) -0.0026(15) -0.0139(16) -0.0004(16)
C49 0.062(2) 0.063(2) 0.057(2) -0.0010(16) -0.0107(16) -0.0018(16)
C50 0.060(2) 0.062(2) 0.068(2) 0.0033(17) -0.0112(17) -0.0022(16)
C51 0.066(2) 0.073(2) 0.060(2) 0.0089(17) -0.0021(17) 0.0030(18)
C52 0.077(3) 0.077(3) 0.086(3) 0.022(2) 0.005(2) 0.004(2)
C53 0.124(4) 0.110(4) 0.087(3) 0.034(3) 0.019(3) 0.017(3)

loop_
_atom_type_symbol
_atom_type_description
_atom_type_scat_dispersion_real
_atom_type_scat_dispersion_imag
_atom_type_scat_source
C C 0.0033 0.0016 'International Tables Vol C Tables 4.2.6.8 and 6.1.1.4'
H H 0.0000 0.0000 'International Tables Vol C Tables 4.2.6.8 and 6.1.1.4'
N N 0.0061 0.0033 'International Tables Vol C Tables 4.2.6.8 and 6.1.1.4'
O O 0.0106 0.0060 'International Tables Vol C Tables 4.2.6.8 and 6.1.1.4'
Co Co 0.3494 0.9721 'International Tables Vol C Tables 4.2.6.8 and 6.1.1.4'

loop_
_geom_angle_atom_site_label_1
_geom_angle_atom_site_label_2
_geom_angle_atom_site_label_3
_geom_angle
_geom_angle_site_symmetry_1
_geom_angle_site_symmetry_3
O2 Co1 O2 180.00(13) 2_567 .
O2 Co1 O1 92.97(7) 2_567 .
O2 Co1 O1 87.03(7) . .
O2 Co1 O1 87.04(7) 2_567 2_567
O2 Co1 O1 92.96(7) . 2_567
O1 Co1 O1 179.997(1) . 2_567
O2 Co1 N1 90.45(8) 2_567 2_567
O2 Co1 N1 89.55(8) . 2_567
O1 Co1 N1 89.92(9) . 2_567
O1 Co1 N1 90.08(9) 2_567 2_567
O2 Co1 N1 89.55(8) 2_567 .
O2 Co1 N1 90.45(8) . .
O1 Co1 N1 90.08(9) . .
O1 Co1 N1 89.92(9) 2_567 .
N1 Co1 N1 179.998(2) 2_567 .
C1 O1 Co1 110.86(15) . .
C6 O2 Co1 110.97(15) . .
C16 O3 C20 118.8(2) . .
C18 O4 C37 116.6(2) . .
C19 N1 C15 120.3(2) . .
C19 N1 Co1 120.44(17) . .
C15 N1 Co1 119.22(17) . .
O1 C1 C2 123.1(2) . .
O1 C1 C6 115.9(2) . .
C2 C1 C6 121.0(2) . .
C3 C2 C1 115.3(2) . .
C3 C2 C7 123.0(2) . .
C1 C2 C7 121.7(2) . .
C2 C3 C4 123.4(2) . .
C2 C3 H1 118.3 . .
C4 C3 H1 118.3 . .
C5 C4 C3 123.1(2) . .
C5 C4 H2 118.5 . .
C3 C4 H2 118.5 . .
C4 C5 C6 114.8(2) . .
C4 C5 C11 123.6(2) . .
C6 C5 C11 121.7(2) . .
O2 C6 C5 122.5(2) . .
O2 C6 C1 115.1(2) . .
C5 C6 C1 122.4(2) . .
C10 C7 C8 107.5(2) . .
C10 C7 C9 108.5(2) . .
C8 C7 C9 108.6(3) . .
C10 C7 C2 111.5(2) . .
C8 C7 C2 112.1(2) . .
C9 C7 C2 108.5(2) . .
C7 C8 H3 109.5 . .
C7 C8 H4 109.5 . .
H3 C8 H4 109.5 . .
C7 C8 H5 109.5 . .
H3 C8 H5 109.5 . .
H4 C8 H5 109.5 . .
C7 C9 H6 109.5 . .
C7 C9 H7 109.5 . .
H6 C9 H7 109.5 . .
C7 C9 H8 109.5 . .
H6 C9 H8 109.5 . .
H7 C9 H8 109.5 . .
C7 C10 H9 109.5 . .
C7 C10 H10 109.5 . .
H9 C10 H10 109.5 . .
C7 C10 H11 109.5 . .
H9 C10 H11 109.5 . .
H10 C10 H11 109.5 . .
C5 C11 C14 111.7(2) . .
C5 C11 C12 110.7(2) . .
C14 C11 C12 107.4(2) . .
C5 C11 C13 109.1(2) . .
C14 C11 C13 108.5(2) . .
C12 C11 C13 109.3(2) . .
C11 C12 H12 109.5 . .
C11 C12 H13 109.5 . .
H12 C12 H13 109.5 . .
C11 C12 H14 109.5 . .
H12 C12 H14 109.5 . .
H13 C12 H14 109.5 . .
C11 C13 H15 109.5 . .
C11 C13 H16 109.5 . .
H15 C13 H16 109.5 . .
C11 C13 H17 109.5 . .
H15 C13 H17 109.5 . .
H16 C13 H17 109.5 . .
C11 C14 H18 109.5 . .
C11 C14 H19 109.5 . .
H18 C14 H19 109.5 . .
C11 C14 H20 109.5 . .
H18 C14 H20 109.5 . .
H19 C14 H20 109.5 . .
N1 C15 C16 121.0(2) . .
N1 C15 H21 119.5 . .
C16 C15 H21 119.5 . .
O3 C16 C15 124.7(2) . .
O3 C16 C17 115.7(2) . .
C15 C16 C17 119.6(2) . .
C18 C17 C16 118.8(2) . .
C18 C17 H22 120.6 . .
C16 C17 H22 120.6 . .
O4 C18 C17 126.0(2) . .
O4 C18 C19 115.1(2) . .
C17 C18 C19 118.9(2) . .
N1 C19 C18 121.3(2) . .
N1 C19 H23 119.3 . .
C18 C19 H23 119.3 . .
O3 C20 C21 107.1(2) . .
O3 C20 H24 110.3 . .
C21 C20 H24 110.3 . .
O3 C20 H25 110.3 . .
C21 C20 H25 110.3 . .
H24 C20 H25 108.6 . .
C20 C21 C22 113.8(2) . .
C20 C21 H26 108.8 . .
C22 C21 H26 108.8 . .
C20 C21 H27 108.8 . .
C22 C21 H27 108.8 . .
H26 C21 H27 107.7 . .
C21 C22 C23 113.0(2) . .
C21 C22 H28 109.0 . .
C23 C22 H28 109.0 . .
C21 C22 H29 109.0 . .
C23 C22 H29 109.0 . .
H28 C22 H29 107.8 . .
C24 C23 C22 114.0(3) . .
C24 C23 H30 108.7 . .
C22 C23 H30 108.7 . .
C24 C23 H31 108.7 . .
C22 C23 H31 108.7 . .
H30 C23 H31 107.6 . .
C25 C24 C23 113.9(3) . .
C25 C24 H32 108.8 . .
C23 C24 H32 108.8 . .
C25 C24 H33 108.8 . .
C23 C24 H33 108.8 . .
H32 C24 H33 107.7 . .
C26 C25 C24 114.2(3) . .
C26 C25 H34 108.7 . .
C24 C25 H34 108.7 . .
C26 C25 H35 108.7 . .
C24 C25 H35 108.7 . .
H34 C25 H35 107.6 . .
C27 C26 C25 114.4(3) . .
C27 C26 H36 108.7 . .
C25 C26 H36 108.7 . .
C27 C26 H37 108.7 . .
C25 C26 H37 108.7 . .
H36 C26 H37 107.6 . .
C26 C27 C28 114.8(3) . .
C26 C27 H38 108.6 . .
C28 C27 H38 108.6 . .
C26 C27 H39 108.6 . .
C28 C27 H39 108.6 . .
H38 C27 H39 107.5 . .
C29 C28 C27 114.3(3) . .
C29 C28 H40 108.7 . .
C27 C28 H40 108.7 . .
C29 C28 H41 108.7 . .
C27 C28 H41 108.7 . .
H40 C28 H41 107.6 . .
C30 C29 C28 114.9(3) . .
C30 C29 H42 108.5 . .
C28 C29 H42 108.5 . .
C30 C29 H43 108.5 . .
C28 C29 H43 108.5 . .
H42 C29 H43 107.5 . .
C29 C30 C31 114.1(3) . .
C29 C30 H44 108.7 . .
C31 C30 H44 108.7 . .
C29 C30 H45 108.7 . .
C31 C30 H45 108.7 . .
H44 C30 H45 107.6 . .
C30 C31 C32 114.4(3) . .
C30 C31 H46 108.6 . .
C32 C31 H46 108.6 . .
C30 C31 H47 108.6 . .
C32 C31 H47 108.6 . .
H46 C31 H47 107.6 . .
C33 C32 C31 113.2(3) . .
C33 C32 H48 108.9 . .
C31 C32 H48 108.9 . .
C33 C32 H49 108.9 . .
C31 C32 H49 108.9 . .
H48 C32 H49 107.8 . .
C34 C33 C32 116.8(4) . .
C34 C33 H50 108.1 . .
C32 C33 H50 108.1 . .
C34 C33 H51 108.1 . .
C32 C33 H51 108.1 . .
H50 C33 H51 107.3 . .
C33 C34 C35 113.8(4) . .
C33 C34 H52 108.8 . .
C35 C34 H52 108.8 . .
C33 C34 H53 108.8 . .
C35 C34 H53 108.8 . .
H52 C34 H53 107.7 . .
C36 C35 C34 114.1(4) . .
C36 C35 H54 108.7 . .
C34 C35 H54 108.7 . .
C36 C35 H55 108.7 . .
C34 C35 H55 108.7 . .
H54 C35 H55 107.6 . .
C35 C36 H56 109.5 . .
C35 C36 H57 109.5 . .
H56 C36 H57 109.5 . .
C35 C36 H58 109.5 . .
H56 C36 H58 109.5 . .
H57 C36 H58 109.5 . .
C38 C37 O4 110.1(3) . .
C38 C37 H59 109.6 . .
O4 C37 H59 109.6 . .
C38 C37 H60 109.6 . .
O4 C37 H60 109.6 . .
H59 C37 H60 108.2 . .
C37 C38 C39 115.4(4) . .
C37 C38 H61 108.4 . .
C39 C38 H61 108.4 . .
C37 C38 H62 108.4 . .
C39 C38 H62 108.4 . .
H61 C38 H62 107.5 . .
C40 C39 C38 121.7(4) . .
C40 C39 H63 106.9 . .
C38 C39 H63 106.9 . .
C40 C39 H64 106.9 . .
C38 C39 H64 106.9 . .
H63 C39 H64 106.7 . .
C39 C40 C41 114.5(3) . .
C39 C40 H65 108.6 . .
C41 C40 H65 108.6 . .
C39 C40 H66 108.6 . .
C41 C40 H66 108.6 . .
H65 C40 H66 107.6 . .
C42 C41 C40 113.5(3) . .
C42 C41 H67 108.9 . .
C40 C41 H67 108.9 . .
C42 C41 H68 108.9 . .
C40 C41 H68 108.9 . .
H67 C41 H68 107.7 . .
C41 C42 C43 114.9(3) . .
C41 C42 H69 108.6 . .
C43 C42 H69 108.6 . .
C41 C42 H70 108.6 . .
C43 C42 H70 108.6 . .
H69 C42 H70 107.5 . .
C44 C43 C42 113.0(3) . .
C44 C43 H71 109.0 . .
C42 C43 H71 109.0 . .
C44 C43 H72 109.0 . .
C42 C43 H72 109.0 . .
H71 C43 H72 107.8 . .
C45 C44 C43 116.5(3) . .
C45 C44 H73 108.2 . .
C43 C44 H73 108.2 . .
C45 C44 H74 108.2 . .
C43 C44 H74 108.2 . .
H73 C44 H74 107.3 . .
C44 C45 C46 113.5(3) . .
C44 C45 H75 108.9 . .
C46 C45 H75 108.9 . .
C44 C45 H76 108.9 . .
C46 C45 H76 108.9 . .
H75 C45 H76 107.7 . .
C47 C46 C45 115.5(3) . .
C47 C46 H77 108.4 . .
C45 C46 H77 108.4 . .
C47 C46 H78 108.4 . .
C45 C46 H78 108.4 . .
H77 C46 H78 107.5 . .
C46 C47 C48 113.9(3) . .
C46 C47 H79 108.8 . .
C48 C47 H79 108.8 . .
C46 C47 H80 108.8 . .
C48 C47 H80 108.8 . .
H79 C47 H80 107.7 . .
C47 C48 C49 114.8(3) . .
C47 C48 H81 108.6 . .
C49 C48 H81 108.6 . .
C47 C48 H82 108.6 . .
C49 C48 H82 108.6 . .
H81 C48 H82 107.5 . .
C50 C49 C48 114.4(3) . .
C50 C49 H83 108.7 . .
C48 C49 H83 108.7 . .
C50 C49 H84 108.7 . .
C48 C49 H84 108.7 . .
H83 C49 H84 107.6 . .
C49 C50 C51 115.3(3) . .
C49 C50 H85 108.4 . .
C51 C50 H85 108.4 . .
C49 C50 H86 108.4 . .
C51 C50 H86 108.4 . .
H85 C50 H86 107.5 . .
C52 C51 C50 114.5(3) . .
C52 C51 H87 108.6 . .
C50 C51 H87 108.6 . .
C52 C51 H88 108.6 . .
C50 C51 H88 108.6 . .
H87 C51 H88 107.6 . .
C51 C52 C53 114.3(4) . .
C51 C52 H89 108.7 . .
C53 C52 H89 108.7 . .
C51 C52 H90 108.7 . .
C53 C52 H90 108.7 . .
H89 C52 H90 107.6 . .
C52 C53 H91 109.5 . .
C52 C53 H92 109.5 . .
H91 C53 H92 109.5 . .
C52 C53 H93 109.5 . .
H91 C53 H93 109.5 . .
H92 C53 H93 109.5 . .

loop_
_geom_bond_atom_site_label_1
_geom_bond_atom_site_label_2
_geom_bond_distance
_geom_bond_site_symmetry_2
Co1 O2 1.8637(19) 2_567
Co1 O2 1.8638(19) .
Co1 O1 1.8663(18) .
Co1 O1 1.8663(18) 2_567
Co1 N1 1.948(2) 2_567
Co1 N1 1.948(2) .
O1 C1 1.322(3) .
O2 C6 1.333(3) .
O3 C16 1.354(3) .
O3 C20 1.430(3) .
O4 C18 1.350(3) .
O4 C37 1.452(3) .
N1 C19 1.329(3) .
N1 C15 1.340(3) .
C1 C2 1.418(4) .
C1 C6 1.424(3) .
C2 C3 1.375(4) .
C2 C7 1.532(4) .
C3 C4 1.396(4) .
C3 H1 0.9400 .
C4 C5 1.385(4) .
C4 H2 0.9400 .
C5 C6 1.409(3) .
C5 C11 1.522(4) .
C7 C10 1.522(4) .
C7 C8 1.526(4) .
C7 C9 1.531(4) .
C8 H3 0.9700 .
C8 H4 0.9700 .
C8 H5 0.9700 .
C9 H6 0.9700 .
C9 H7 0.9700 .
C9 H8 0.9700 .
C10 H9 0.9700 .
C10 H10 0.9700 .
C10 H11 0.9700 .
C11 C14 1.530(4) .
C11 C12 1.530(4) .
C11 C13 1.533(4) .
C12 H12 0.9700 .
C12 H13 0.9700 .
C12 H14 0.9700 .
C13 H15 0.9700 .
C13 H16 0.9700 .
C13 H17 0.9700 .
C14 H18 0.9700 .
C14 H19 0.9700 .
C14 H20 0.9700 .
C15 C16 1.374(3) .
C15 H21 0.9400 .
C16 C17 1.390(4) .
C17 C18 1.374(4) .
C17 H22 0.9400 .
C18 C19 1.397(3) .
C19 H23 0.9400 .
C20 C21 1.502(4) .
C20 H24 0.9800 .
C20 H25 0.9800 .
C21 C22 1.505(4) .
C21 H26 0.9800 .
C21 H27 0.9800 .
C22 C23 1.526(4) .
C22 H28 0.9800 .
C22 H29 0.9800 .
C23 C24 1.517(4) .
C23 H30 0.9800 .
C23 H31 0.9800 .
C24 C25 1.509(4) .
C24 H32 0.9800 .
C24 H33 0.9800 .
C25 C26 1.508(4) .
C25 H34 0.9800 .
C25 H35 0.9800 .
C26 C27 1.507(4) .
C26 H36 0.9800 .
C26 H37 0.9800 .
C27 C28 1.514(4) .
C27 H38 0.9800 .
C27 H39 0.9800 .
C28 C29 1.505(4) .
C28 H40 0.9800 .
C28 H41 0.9800 .
C29 C30 1.505(4) .
C29 H42 0.9800 .
C29 H43 0.9800 .
C30 C31 1.508(4) .
C30 H44 0.9800 .
C30 H45 0.9800 .
C31 C32 1.510(5) .
C31 H46 0.9800 .
C31 H47 0.9800 .
C32 C33 1.503(5) .
C32 H48 0.9800 .
C32 H49 0.9800 .
C33 C34 1.476(5) .
C33 H50 0.9800 .
C33 H51 0.9800 .
C34 C35 1.511(6) .
C34 H52 0.9800 .
C34 H53 0.9800 .
C35 C36 1.434(6) .
C35 H54 0.9800 .
C35 H55 0.9800 .
C36 H56 0.9700 .
C36 H57 0.9700 .
C36 H58 0.9700 .
C37 C38 1.434(5) .
C37 H59 0.9800 .
C37 H60 0.9800 .
C38 C39 1.522(5) .
C38 H61 0.9800 .
C38 H62 0.9800 .
C39 C40 1.488(6) .
C39 H63 0.9800 .
C39 H64 0.9800 .
C40 C41 1.545(5) .
C40 H65 0.9800 .
C40 H66 0.9800 .
C41 C42 1.514(4) .
C41 H67 0.9800 .
C41 H68 0.9800 .
C42 C43 1.517(5) .
C42 H69 0.9800 .
C42 H70 0.9800 .
C43 C44 1.512(4) .
C43 H71 0.9800 .
C43 H72 0.9800 .
C44 C45 1.508(5) .
C44 H73 0.9800 .
C44 H74 0.9800 .
C45 C46 1.514(4) .
C45 H75 0.9800 .
C45 H76 0.9800 .
C46 C47 1.507(4) .
C46 H77 0.9800 .
C46 H78 0.9800 .
C47 C48 1.510(4) .
C47 H79 0.9800 .
C47 H80 0.9800 .
C48 C49 1.515(4) .
C48 H81 0.9800 .
C48 H82 0.9800 .
C49 C50 1.503(5) .
C49 H83 0.9800 .
C49 H84 0.9800 .
C50 C51 1.513(5) .
C50 H85 0.9800 .
C50 H86 0.9800 .
C51 C52 1.500(5) .
C51 H87 0.9800 .
C51 H88 0.9800 .
C52 C53 1.519(6) .
C52 H89 0.9800 .
C52 H90 0.9800 .
C53 H91 0.9700 .
C53 H92 0.9700 .
C53 H93 0.9700 .

loop_
_geom_torsion_atom_site_label_1
_geom_torsion_atom_site_label_2
_geom_torsion_atom_site_label_3
_geom_torsion_atom_site_label_4
_geom_torsion
_geom_torsion_site_symmetry_1
O2 Co1 O1 C1 177.49(14) 2_567
O2 Co1 O1 C1 -2.51(14) .
O1 Co1 O1 C1 20(15) 2_567
N1 Co1 O1 C1 -92.06(15) 2_567
N1 Co1 O1 C1 87.93(15) .
O2 Co1 O2 C6 111(33) 2_567
O1 Co1 O2 C6 0.84(14) .
O1 Co1 O2 C6 -179.16(14) 2_567
N1 Co1 O2 C6 90.79(15) 2_567
N1 Co1 O2 C6 -89.21(15) .
O2 Co1 N1 C19 132.69(19) 2_567
O2 Co1 N1 C19 -47.30(19) .
O1 Co1 N1 C19 -134.34(19) .
O1 Co1 N1 C19 45.66(19) 2_567
N1 Co1 N1 C19 -26(17) 2_567
O2 Co1 N1 C15 -48.33(19) 2_567
O2 Co1 N1 C15 131.67(19) .
O1 Co1 N1 C15 44.63(19) .
O1 Co1 N1 C15 -135.37(19) 2_567
N1 Co1 N1 C15 153(17) 2_567
Co1 O1 C1 C2 -176.51(18) .
Co1 O1 C1 C6 3.6(2) .
O1 C1 C2 C3 -177.4(2) .
C6 C1 C2 C3 2.4(3) .
O1 C1 C2 C7 1.9(4) .
C6 C1 C2 C7 -178.3(2) .
C1 C2 C3 C4 0.4(4) .
C7 C2 C3 C4 -178.9(2) .
C2 C3 C4 C5 -2.1(4) .
C3 C4 C5 C6 0.8(4) .
C3 C4 C5 C11 -178.4(2) .
Co1 O2 C6 C5 -178.18(17) .
Co1 O2 C6 C1 0.9(2) .
C4 C5 C6 O2 -178.8(2) .
C11 C5 C6 O2 0.3(3) .
C4 C5 C6 C1 2.1(3) .
C11 C5 C6 C1 -178.7(2) .
O1 C1 C6 O2 -3.1(3) .
C2 C1 C6 O2 177.03(19) .
O1 C1 C6 C5 176.0(2) .
C2 C1 C6 C5 -3.9(3) .
C3 C2 C7 C10 -12.6(4) .
C1 C2 C7 C10 168.2(2) .
C3 C2 C7 C8 -133.2(3) .
C1 C2 C7 C8 47.6(3) .
C3 C2 C7 C9 106.9(3) .
C1 C2 C7 C9 -72.3(3) .
C4 C5 C11 C14 -4.8(4) .
C6 C5 C11 C14 176.1(2) .
C4 C5 C11 C12 -124.4(3) .
C6 C5 C11 C12 56.5(3) .
C4 C5 C11 C13 115.2(3) .
C6 C5 C11 C13 -63.9(3) .
C19 N1 C15 C16 -0.2(4) .
Co1 N1 C15 C16 -179.17(19) .
C20 O3 C16 C15 10.8(4) .
C20 O3 C16 C17 -169.8(2) .
N1 C15 C16 O3 179.1(2) .
N1 C15 C16 C17 -0.2(4) .
O3 C16 C17 C18 -178.9(2) .
C15 C16 C17 C18 0.5(4) .
C37 O4 C18 C17 -6.7(4) .
C37 O4 C18 C19 173.9(3) .
C16 C17 C18 O4 -179.9(3) .
C16 C17 C18 C19 -0.4(4) .
C15 N1 C19 C18 0.3(4) .
Co1 N1 C19 C18 179.25(19) .
O4 C18 C19 N1 179.5(2) .
C17 C18 C19 N1 0.0(4) .
C16 O3 C20 C21 173.8(2) .
O3 C20 C21 C22 -177.4(2) .
C20 C21 C22 C23 -178.9(3) .
C21 C22 C23 C24 -65.6(4) .
C22 C23 C24 C25 -178.6(3) .
C23 C24 C25 C26 179.1(3) .
C24 C25 C26 C27 178.9(3) .
C25 C26 C27 C28 179.3(3) .
C26 C27 C28 C29 179.7(3) .
C27 C28 C29 C30 178.9(3) .
C28 C29 C30 C31 -179.4(3) .
C29 C30 C31 C32 177.2(3) .
C30 C31 C32 C33 -177.1(3) .
C31 C32 C33 C34 -179.0(4) .
C32 C33 C34 C35 -174.9(5) .
C33 C34 C35 C36 -174.1(5) .
C18 O4 C37 C38 -172.8(3) .
O4 C37 C38 C39 62.6(5) .
C37 C38 C39 C40 73.2(5) .
C38 C39 C40 C41 167.1(3) .
C39 C40 C41 C42 63.2(5) .
C40 C41 C42 C43 177.8(3) .
C41 C42 C43 C44 178.5(3) .
C42 C43 C44 C45 -179.6(3) .
C43 C44 C45 C46 179.5(3) .
C44 C45 C46 C47 178.9(3) .
C45 C46 C47 C48 179.0(3) .
C46 C47 C48 C49 178.1(3) .
C47 C48 C49 C50 -179.9(3) .
C48 C49 C50 C51 178.7(3) .
C49 C50 C51 C52 -179.3(3) .
C50 C51 C52 C53 178.4(3) .
